data_7009489
loop_
_publ_author_name
'Coxall, Robert A.'
'Harris, Steven G.'
'Henderson, David K.'
'Parsons, Simon'
'Tasker, Peter A.'
'Winpenny, Richard E. P.'

_publ_section_title
;
 Inter-ligand reactions: in situ formation of new polydentate ligands
;
_journal_issue 14
_journal_name_full 'Journal of the Chemical Society, Dalton Transactions'
_journal_page_first 2349
_journal_paper_doi 10.1039/b001404o
_journal_year 2000
_chemical_formula_sum 'C7 H12 N4 S2'
_chemical_formula_weight 216.33
_chemical_name_systematic
; 
 ? 
;
_space_group_IT_number 14
_symmetry_cell_setting monoclinic
_symmetry_space_group_name_Hall '-P 2ybc'
_symmetry_space_group_name_H-M 'P 1 21/c 1'
_atom_sites_solution_hydrogens geom
_atom_sites_solution_primary direct
_atom_sites_solution_secondary difmap
_audit_creation_method SHELXL-97
_cell_angle_alpha 90.00
_cell_angle_beta 111.079(13)
_cell_angle_gamma 90.00
_cell_formula_units_Z 4
_cell_length_a 9.030(2)
_cell_length_b 13.949(4)
_cell_length_c 9.394(2)
_cell_measurement_reflns_used 32
_cell_measurement_temperature 295(2)
_cell_measurement_theta_max 22
_cell_measurement_theta_min 20
_cell_volume 1104.1(5)
_computing_cell_refinement 'Stoe DIF4'
_computing_data_collection 'Stoe DIF4'
_computing_data_reduction 'Stoe REDU4'
_computing_molecular_graphics SHELXTL
_computing_structure_refinement 'SHELXL-97 (Sheldrick, 1997)'
_computing_structure_solution 'SHELXS-97 (Sheldrick, 1990)'
_diffrn_ambient_temperature 295(2)
_diffrn_measured_fraction_theta_full 0.920
_diffrn_measured_fraction_theta_max 0.920
_diffrn_measurement_method Omega-theta
_diffrn_radiation_monochromator graphite
_diffrn_radiation_source 'fine-focus sealed tube'
_diffrn_radiation_type CuK\a
_diffrn_radiation_wavelength 1.54178
_diffrn_reflns_av_R_equivalents 0.0150
_diffrn_reflns_av_sigmaI/netI 0.0232
_diffrn_reflns_limit_h_max 10
_diffrn_reflns_limit_h_min -11
_diffrn_reflns_limit_k_max 14
_diffrn_reflns_limit_k_min -15
_diffrn_reflns_limit_l_max 11
_diffrn_reflns_limit_l_min -9
_diffrn_reflns_number 2950
_diffrn_reflns_theta_full 69.99
_diffrn_reflns_theta_max 69.99
_diffrn_reflns_theta_min 5.25
_diffrn_standards_decay_% 0
_diffrn_standards_interval_time 120
_diffrn_standards_number 3
_exptl_absorpt_coefficient_mu 4.083
_exptl_absorpt_correction_T_max 0.483
_exptl_absorpt_correction_T_min 0.054
_exptl_absorpt_correction_type Shelxa
_exptl_crystal_colour Colourless
_exptl_crystal_density_diffrn 1.301
_exptl_crystal_density_method 'not measured'
_exptl_crystal_description block
_exptl_crystal_F_000 456
_exptl_crystal_size_max 0.70
_exptl_crystal_size_mid 0.34
_exptl_crystal_size_min 0.17
_refine_diff_density_max 0.557
_refine_diff_density_min -0.588
_refine_diff_density_rms 0.114
_refine_ls_extinction_coef 0.011(3)
_refine_ls_extinction_expression Fc^*^=kFc[1+0.001xFc^2^\l^3^/sin(2\q)]^-1/4^
_refine_ls_extinction_method SHELXL
_refine_ls_goodness_of_fit_ref 1.088
_refine_ls_hydrogen_treatment riding
_refine_ls_matrix_type full
_refine_ls_number_parameters 116
_refine_ls_number_reflns 1925
_refine_ls_number_restraints 54
_refine_ls_restrained_S_all 1.117
_refine_ls_R_factor_all 0.1113
_refine_ls_R_factor_gt 0.0989
_refine_ls_shift/su_max 0.024
_refine_ls_shift/su_mean 0.003
_refine_ls_structure_factor_coef Fsqd
_refine_ls_weighting_details 'calc w=1/[\s^2^(Fo^2^)+(0.1783P)^2^+2.4654P] where P=(Fo^2^+2Fc^2^)/3'
_refine_ls_weighting_scheme calc
_refine_ls_wR_factor_gt 0.2872
_refine_ls_wR_factor_ref 0.3011
_reflns_number_gt 1568
_reflns_number_total 1925
_reflns_threshold_expression >2sigma(I)
_cod_data_source_file b001404o.txt
_cod_data_source_block s2dh45
_cod_depositor_comments
;
The following automatic conversions were performed:
'_symmetry_cell_setting' value 'Monoclinic' changed to 'monoclinic'
according to '/home/saulius/struct/CIF-dictionaries/cif_core.dic'
dictionary named 'cif_core.dic' version 2.4.1 from 2010-06-29.

Automatic conversion script
Id: cif_fix_enum 1527 2010-12-29 10:47:43Z saulius 
;
_cod_original_sg_symbol_H-M P21/c
_cod_database_code 7009489

loop_
_symmetry_equiv_pos_as_xyz
'x, y, z'
'-x, y+1/2, -z+1/2'
'-x, -y, -z'
'x, -y-1/2, z-1/2'

loop_
_atom_site_label
_atom_site_type_symbol
_atom_site_fract_x
_atom_site_fract_y
_atom_site_fract_z
_atom_site_U_iso_or_equiv
_atom_site_adp_type
_atom_site_occupancy
_atom_site_symmetry_multiplicity
_atom_site_calc_flag
_atom_site_refinement_flags
_atom_site_disorder_assembly
_atom_site_disorder_group
N1 N 0.5821(5) 0.1382(4) -0.0186(5) 0.0477(12) Uani 1 1 d . . .
H1 H 0.5190 0.0921 -0.0623 0.057 Uiso 1 1 calc R . .
C2 C 0.5695(7) 0.2187(5) -0.0984(6) 0.0516(15) Uani 1 1 d . . .
S2 S 0.4359(2) 0.23575(16) -0.27142(19) 0.0744(8) Uani 1 1 d . . .
N3 N 0.6755(6) 0.2893(4) -0.0222(5) 0.0562(14) Uani 1 1 d . . .
H3 H 0.6719 0.3443 -0.0647 0.067 Uiso 1 1 calc R . .
C4 C 0.7864(8) 0.2732(5) 0.1201(7) 0.0611(17) Uani 1 1 d . A .
N41 N 0.8886(8) 0.3420(4) 0.1860(6) 0.087(2) Uani 1 1 d DU . .
C42 C 1.0413(12) 0.3149(8) 0.3179(10) 0.064(3) Uiso 0.640(17) 1 d PDU A 1
H42A H 1.0428 0.2467 0.3382 0.077 Uiso 0.640(17) 1 calc PR A 1
H42B H 1.1333 0.3306 0.2923 0.077 Uiso 0.640(17) 1 calc PR A 1
C43 C 1.0440(17) 0.3703(11) 0.4544(14) 0.094(5) Uiso 0.640(17) 1 d PDU A 1
H43A H 1.1383 0.3546 0.5394 0.141 Uiso 0.640(17) 1 calc PR A 1
H43B H 0.9522 0.3543 0.4784 0.141 Uiso 0.640(17) 1 calc PR A 1
H43C H 1.0433 0.4377 0.4333 0.141 Uiso 0.640(17) 1 calc PR A 1
C44 C 0.9052(18) 0.4320(9) 0.1063(16) 0.085(4) Uiso 0.640(17) 1 d PDU A 1
H44A H 1.0109 0.4586 0.1533 0.102 Uiso 0.640(17) 1 calc PR A 1
H44B H 0.8857 0.4195 -0.0005 0.102 Uiso 0.640(17) 1 calc PR A 1
C45 C 0.783(2) 0.4992(10) 0.123(2) 0.110(6) Uiso 0.640(17) 1 d PDU A 1
H45A H 0.7903 0.5596 0.0767 0.165 Uiso 0.640(17) 1 calc PR A 1
H45B H 0.8020 0.5087 0.2292 0.165 Uiso 0.640(17) 1 calc PR A 1
H45C H 0.6794 0.4725 0.0733 0.165 Uiso 0.640(17) 1 calc PR A 1
C42' C 0.965(2) 0.3422(15) 0.3595(12) 0.072(6) Uiso 0.360(17) 1 d PDU A 2
H42C H 0.9793 0.4071 0.3991 0.087 Uiso 0.360(17) 1 calc PR A 2
H42D H 0.9004 0.3069 0.4049 0.087 Uiso 0.360(17) 1 calc PR A 2
C43' C 1.121(3) 0.294(2) 0.391(3) 0.112(10) Uiso 0.360(17) 1 d PDU A 2
H43D H 1.1774 0.2909 0.4989 0.168 Uiso 0.360(17) 1 calc PR A 2
H43E H 1.1820 0.3298 0.3440 0.168 Uiso 0.360(17) 1 calc PR A 2
H43F H 1.1036 0.2303 0.3495 0.168 Uiso 0.360(17) 1 calc PR A 2
C44' C 0.8611(19) 0.4459(8) 0.1283(16) 0.042(4) Uiso 0.360(17) 1 d PDU A 2
H44C H 0.9575 0.4826 0.1763 0.050 Uiso 0.360(17) 1 calc PR A 2
H44D H 0.8371 0.4466 0.0190 0.050 Uiso 0.360(17) 1 calc PR A 2
C45' C 0.729(3) 0.4917(15) 0.162(3) 0.093(8) Uiso 0.360(17) 1 d PDU A 2
H45D H 0.7152 0.5561 0.1232 0.139 Uiso 0.360(17) 1 calc PR A 2
H45E H 0.7541 0.4928 0.2700 0.139 Uiso 0.360(17) 1 calc PR A 2
H45F H 0.6335 0.4559 0.1136 0.139 Uiso 0.360(17) 1 calc PR A 2
N5 N 0.7932(6) 0.1906(4) 0.1947(5) 0.0527(13) Uani 1 1 d . . .
C6 C 0.6866(6) 0.1223(5) 0.1267(6) 0.0480(14) Uani 1 1 d . A .
S6 S 0.67608(19) 0.02117(11) 0.21665(18) 0.0608(7) Uani 1 1 d . . .

loop_
_atom_site_aniso_label
_atom_site_aniso_U_11
_atom_site_aniso_U_22
_atom_site_aniso_U_33
_atom_site_aniso_U_23
_atom_site_aniso_U_13
_atom_site_aniso_U_12
N1 0.049(2) 0.049(3) 0.052(2) -0.003(2) 0.026(2) -0.007(2)
C2 0.044(3) 0.067(4) 0.052(3) -0.006(3) 0.028(2) -0.013(3)
S2 0.0685(12) 0.0862(15) 0.0604(11) 0.0145(9) 0.0135(8) -0.0302(9)
N3 0.061(3) 0.060(3) 0.053(3) 0.003(2) 0.027(2) -0.020(2)
C4 0.063(4) 0.075(5) 0.052(3) -0.005(3) 0.029(3) -0.024(3)
N41 0.099(5) 0.086(5) 0.061(3) 0.011(3) 0.010(3) -0.058(4)
N5 0.054(3) 0.058(3) 0.051(2) 0.001(2) 0.024(2) -0.013(2)
C6 0.043(3) 0.055(4) 0.054(3) -0.009(3) 0.027(2) -0.004(2)
S6 0.0662(11) 0.0446(11) 0.0649(10) -0.0008(7) 0.0153(8) -0.0027(7)

loop_
_atom_type_symbol
_atom_type_description
_atom_type_scat_dispersion_real
_atom_type_scat_dispersion_imag
_atom_type_scat_source
C C 0.0181 0.0091 'International Tables Vol C Tables 4.2.6.8 and 6.1.1.4'
H H 0.0000 0.0000 'International Tables Vol C Tables 4.2.6.8 and 6.1.1.4'
N N 0.0311 0.0180 'International Tables Vol C Tables 4.2.6.8 and 6.1.1.4'
S S 0.3331 0.5567 'International Tables Vol C Tables 4.2.6.8 and 6.1.1.4'

loop_
_geom_angle_atom_site_label_1
_geom_angle_atom_site_label_2
_geom_angle_atom_site_label_3
_geom_angle
_geom_angle_site_symmetry_1
_geom_angle_site_symmetry_3
_geom_angle_publ_flag
C2 N1 C6 125.9(5) . . ?
N1 C2 N3 114.0(5) . . ?
N1 C2 S2 123.9(4) . . ?
N3 C2 S2 122.1(5) . . ?
C4 N3 C2 121.1(6) . . ?
N41 C4 N5 119.1(6) . . ?
N41 C4 N3 118.8(6) . . ?
N5 C4 N3 122.1(6) . . ?
C4 N41 C44 123.6(7) . . ?
C4 N41 C42' 118.3(10) . . ?
C44 N41 C42' 116.5(11) . . ?
C4 N41 C42 118.3(7) . . ?
C44 N41 C42 112.9(8) . . ?
C42' N41 C42 37.5(7) . . ?
C4 N41 C44' 121.5(7) . . ?
C44 N41 C44' 20.7(6) . . ?
C42' N41 C44' 109.2(9) . . ?
C42 N41 C44' 120.1(8) . . ?
C43 C42 N41 107.4(8) . . ?
C45 C44 N41 105.3(10) . . ?
C43' C42' N41 103.9(11) . . ?
C45' C44' N41 111.9(11) . . ?
C4 N5 C6 118.2(5) . . ?
N5 C6 N1 118.5(5) . . ?
N5 C6 S6 121.5(4) . . ?
N1 C6 S6 119.9(4) . . ?

loop_
_geom_bond_atom_site_label_1
_geom_bond_atom_site_label_2
_geom_bond_distance
_geom_bond_site_symmetry_2
_geom_bond_publ_flag
N1 C2 1.332(8) . ?
N1 C6 1.370(7) . ?
C2 N3 1.380(8) . ?
C2 S2 1.656(6) . ?
N3 C4 1.370(8) . ?
C4 N41 1.321(8) . ?
C4 N5 1.339(9) . ?
N41 C44 1.497(9) . ?
N41 C42' 1.524(10) . ?
N41 C42 1.533(8) . ?
N41 C44' 1.536(9) . ?
C42 C43 1.489(13) . ?
C44 C45 1.496(14) . ?
C42' C43' 1.492(14) . ?
C44' C45' 1.479(14) . ?
N5 C6 1.342(7) . ?
C6 S6 1.664(6) . ?
